data_4312376
loop_
_publ_author_name
'Keith Man-Chung Wong'
'Sally Chan-Fung Lam'
'Chi-Chiu Ko'
'Nianyong Zhu'
'S\'everine Rou\'e'
'Claude Lapinte'
'Sofiane Fathallah'
'Karine Costuas'
'Samia Kahlal'
'Jean-Fran\,cois Halet'

_publ_section_title
;
 Electroswitchable Photoluminescence Activity: Synthesis, Spectroscopy,
 Electrochemistry, Photophysics, and X-ray Crystal and Electronic
 Structures of [Re(bpy)(CO)3(C\\tbCC6H4C\\tbC)Fe(C5Me5)(dppe)][PF6]n (n=
 0, 1)
;
_journal_name_full 'Inorganic Chemistry'
_journal_page_first 7086
_journal_page_last 7097
_journal_paper_doi 10.1021/ic030226d
_journal_volume 42
_journal_year 2003
_chemical_formula_moiety 'C61 H50 Cl4 Fe N2 O3 P2 Re'
_chemical_formula_sum 'C61 H50 Cl4 Fe N2 O3 P2 Re'
_chemical_formula_weight 1304.82
_chemical_name_systematic
;
 ?
;
_space_group_IT_number 2
_symmetry_cell_setting triclinic
_symmetry_space_group_name_Hall '-P 1'
_symmetry_space_group_name_H-M 'P -1'
_atom_sites_solution_hydrogens geom
_atom_sites_solution_primary direct
_atom_sites_solution_secondary difmap
_audit_creation_method SHELXL-97
_cell_angle_alpha 68.47(2)
_cell_angle_beta 86.33(2)
_cell_angle_gamma 75.59(2)
_cell_formula_units_Z 2
_cell_length_a 11.956(2)
_cell_length_b 15.308(2)
_cell_length_c 17.385(3)
_cell_measurement_reflns_used 0
_cell_measurement_temperature 301(2)
_cell_measurement_theta_max 0
_cell_measurement_theta_min 0
_cell_volume 2865.4(9)
_computing_cell_refinement Scalepack
_computing_data_collection MarControl
_computing_data_reduction Denzo
_computing_molecular_graphics 'Ortep-3 for Windows (Farrugia, 1997)'
_computing_publication_material 'WinGX publication routines (Farrugia, 1999)'
_computing_structure_refinement 'SHELXL-97 (Sheldrick, 1997)'
_computing_structure_solution 'SHELXS-97 (Sheldrick, 1997)'
_diffrn_ambient_temperature 301(2)
_diffrn_measured_fraction_theta_full 0.919
_diffrn_measured_fraction_theta_max 0.919
_diffrn_measurement_device_type 'Marresearch imaging plate mar300'
_diffrn_measurement_method Oscillation
_diffrn_radiation_monochromator graphite
_diffrn_radiation_source 'fine-focus sealed tube'
_diffrn_radiation_type MoK\a
_diffrn_radiation_wavelength 0.71073
_diffrn_reflns_av_R_equivalents 0.0411
_diffrn_reflns_av_sigmaI/netI 0.0638
_diffrn_reflns_limit_h_max 13
_diffrn_reflns_limit_h_min -13
_diffrn_reflns_limit_k_max 18
_diffrn_reflns_limit_k_min -18
_diffrn_reflns_limit_l_max 21
_diffrn_reflns_limit_l_min -20
_diffrn_reflns_number 21402
_diffrn_reflns_theta_full 25.58
_diffrn_reflns_theta_max 25.58
_diffrn_reflns_theta_min 1.26
_exptl_absorpt_coefficient_mu 2.652
_exptl_absorpt_correction_type none
_exptl_crystal_colour 'dark brown'
_exptl_crystal_density_diffrn 1.512
_exptl_crystal_density_method 'not measured'
_exptl_crystal_description prism
_exptl_crystal_F_000 1306
_exptl_crystal_size_max 0.4
_exptl_crystal_size_mid 0.25
_exptl_crystal_size_min 0.1
_refine_diff_density_max 1.583
_refine_diff_density_min -1.328
_refine_diff_density_rms 0.133
_refine_ls_extinction_method none
_refine_ls_goodness_of_fit_ref 1.072
_refine_ls_hydrogen_treatment mixed
_refine_ls_matrix_type full
_refine_ls_number_parameters 649
_refine_ls_number_reflns 9907
_refine_ls_number_restraints 3
_refine_ls_restrained_S_all 1.072
_refine_ls_R_factor_all 0.0590
_refine_ls_R_factor_gt 0.0496
_refine_ls_shift/su_max 0.001
_refine_ls_shift/su_mean 0.000
_refine_ls_structure_factor_coef Fsqd
_refine_ls_weighting_details 'calc w=1/[\s^2^(Fo^2^)+(0.0994P)^2^+0.6050P] where P=(Fo^2^+2Fc^2^)/3'
_refine_ls_weighting_scheme calc
_refine_ls_wR_factor_gt 0.1431
_refine_ls_wR_factor_ref 0.1543
_reflns_number_gt 8249
_reflns_number_total 9907
_reflns_threshold_expression >2sigma(I)
_cod_data_source_file ic030226d.cif
_cod_data_source_block complex1
_cod_original_cell_volume 2865.5(8)
_cod_database_code 4312376

loop_
_symmetry_equiv_pos_as_xyz
'x, y, z'
'-x, -y, -z'

loop_
_atom_site_label
_atom_site_type_symbol
_atom_site_fract_x
_atom_site_fract_y
_atom_site_fract_z
_atom_site_U_iso_or_equiv
_atom_site_adp_type
_atom_site_occupancy
_atom_site_symmetry_multiplicity
_atom_site_calc_flag
_atom_site_refinement_flags
_atom_site_disorder_assembly
_atom_site_disorder_group
Re1 Re 0.35356(2) 0.378355(16) 0.366862(15) 0.04754(12) Uani 1 1 d . . .
Fe1 Fe -0.15588(6) 1.22142(5) 0.11448(5) 0.03567(18) Uani 1 1 d . . .
P1 P -0.00503(12) 1.21293(11) 0.03686(10) 0.0401(3) Uani 1 1 d . . .
P2 P -0.23582(11) 1.16943(10) 0.03460(9) 0.0377(3) Uani 1 1 d . . .
N1 N 0.3757(5) 0.3596(4) 0.4957(3) 0.0514(12) Uani 1 1 d . . .
N2 N 0.5288(5) 0.3953(4) 0.3785(3) 0.0495(12) Uani 1 1 d . . .
C1 C 0.2833(5) 0.5301(4) 0.3449(4) 0.0455(13) Uani 1 1 d . . .
C2 C 0.2343(6) 0.6126(5) 0.3272(4) 0.0496(14) Uani 1 1 d . . .
C3 C 0.1674(5) 0.7121(4) 0.3001(4) 0.0511(14) Uani 1 1 d . . .
C4 C 0.2094(6) 0.7860(5) 0.3079(5) 0.0653(19) Uani 1 1 d . . .
H4 H 0.2822 0.7713 0.3321 0.078 Uiso 1 1 calc R . .
C5 C 0.1443(7) 0.8809(5) 0.2801(5) 0.070(2) Uani 1 1 d . . .
H5 H 0.1741 0.9283 0.2869 0.084 Uiso 1 1 calc R . .
C6 C 0.0364(5) 0.9073(5) 0.2426(4) 0.0507(14) Uani 1 1 d . . .
C7 C -0.0040(6) 0.8347(5) 0.2341(5) 0.0586(17) Uani 1 1 d . . .
H7 H -0.0758 0.8500 0.2084 0.070 Uiso 1 1 calc R . .
C8 C 0.0595(6) 0.7392(5) 0.2629(5) 0.0577(17) Uani 1 1 d . . .
H8 H 0.0284 0.6920 0.2569 0.069 Uiso 1 1 calc R . .
C9 C -0.0273(5) 1.0071(5) 0.2096(4) 0.0510(14) Uani 1 1 d . . .
C10 C -0.0784(5) 1.0912(4) 0.1732(4) 0.0406(12) Uani 1 1 d . . .
C11 C 0.4143(8) 0.2387(6) 0.3870(5) 0.072(2) Uani 1 1 d . . .
C12 C 0.1979(7) 0.3635(6) 0.3711(5) 0.0651(19) Uani 1 1 d . . .
C13 C 0.3473(6) 0.4081(5) 0.2498(5) 0.0571(16) Uani 1 1 d . . .
C14 C 0.2956(7) 0.3391(6) 0.5535(5) 0.0678(19) Uani 1 1 d . . .
H14 H 0.2264 0.3313 0.5385 0.081 Uiso 1 1 calc R . .
C15 C 0.3129(8) 0.3294(7) 0.6331(5) 0.080(2) Uani 1 1 d . . .
H15 H 0.2568 0.3132 0.6717 0.096 Uiso 1 1 calc R . .
C16 C 0.4109(8) 0.3431(6) 0.6565(5) 0.073(2) Uani 1 1 d . . .
H16 H 0.4222 0.3379 0.7106 0.088 Uiso 1 1 calc R . .
C17 C 0.4941(7) 0.3651(5) 0.5980(4) 0.0604(17) Uani 1 1 d . . .
H17 H 0.5621 0.3754 0.6124 0.072 Uiso 1 1 calc R . .
C18 C 0.4753(6) 0.3718(4) 0.5185(4) 0.0515(15) Uani 1 1 d . . .
C19 C 0.5614(5) 0.3886(5) 0.4534(4) 0.0510(15) Uani 1 1 d . . .
C20 C 0.6722(7) 0.3944(6) 0.4681(5) 0.0673(19) Uani 1 1 d . . .
H20 H 0.6936 0.3917 0.5196 0.081 Uiso 1 1 calc R . .
C21 C 0.7495(7) 0.4043(6) 0.4048(6) 0.077(2) Uani 1 1 d . . .
H21 H 0.8241 0.4075 0.4134 0.092 Uiso 1 1 calc R . .
C22 C 0.7151(6) 0.4095(6) 0.3286(5) 0.070(2) Uani 1 1 d . . .
H22 H 0.7658 0.4160 0.2852 0.084 Uiso 1 1 calc R . .
C23 C 0.6050(6) 0.4048(5) 0.3188(5) 0.0575(17) Uani 1 1 d . . .
H23 H 0.5818 0.4085 0.2674 0.069 Uiso 1 1 calc R . .
C24 C -0.1641(5) 1.3574(4) 0.1234(4) 0.0496(14) Uani 1 1 d . . .
C25 C -0.1210(5) 1.2798(5) 0.1996(4) 0.0471(14) Uani 1 1 d . . .
C26 C -0.2095(5) 1.2281(5) 0.2311(4) 0.0498(14) Uani 1 1 d . . .
C27 C -0.3041(5) 1.2721(5) 0.1730(4) 0.0499(15) Uani 1 1 d . . .
C28 C -0.2756(5) 1.3516(4) 0.1077(4) 0.0477(14) Uani 1 1 d . . .
C29 C -0.1084(7) 1.4385(5) 0.0764(5) 0.068(2) Uani 1 1 d . . .
H29A H -0.0330 1.4255 0.1001 0.102 Uiso 1 1 calc R . .
H29B H -0.1549 1.4981 0.0793 0.102 Uiso 1 1 calc R . .
H29C H -0.1016 1.4438 0.0196 0.102 Uiso 1 1 calc R . .
C30 C -0.0111(7) 1.2605(7) 0.2468(6) 0.075(2) Uani 1 1 d . . .
H30A H -0.0049 1.2033 0.2956 0.113 Uiso 1 1 calc R . .
H30B H -0.0117 1.3146 0.2624 0.113 Uiso 1 1 calc R . .
H30C H 0.0536 1.2511 0.2126 0.113 Uiso 1 1 calc R . .
C31 C -0.2075(8) 1.1485(6) 0.3133(5) 0.078(2) Uani 1 1 d . . .
H31A H -0.1337 1.1318 0.3407 0.116 Uiso 1 1 calc R . .
H31B H -0.2202 1.0928 0.3054 0.116 Uiso 1 1 calc R . .
H31C H -0.2672 1.1699 0.3466 0.116 Uiso 1 1 calc R . .
C32 C -0.4202(6) 1.2471(7) 0.1859(6) 0.073(2) Uani 1 1 d . . .
H32A H -0.4696 1.2863 0.1380 0.110 Uiso 1 1 calc R . .
H32B H -0.4548 1.2592 0.2335 0.110 Uiso 1 1 calc R . .
H32C H -0.4100 1.1800 0.1944 0.110 Uiso 1 1 calc R . .
C33 C -0.3620(6) 1.4267(6) 0.0402(5) 0.070(2) Uani 1 1 d . . .
H33A H -0.4309 1.4045 0.0424 0.105 Uiso 1 1 calc R . .
H33B H -0.3284 1.4356 -0.0130 0.105 Uiso 1 1 calc R . .
H33C H -0.3810 1.4871 0.0488 0.105 Uiso 1 1 calc R . .
C34 C -0.0066(5) 1.1177(4) -0.0040(4) 0.0453(13) Uani 1 1 d . . .
H34A H 0.0496 1.1185 -0.0469 0.054 Uiso 1 1 calc R . .
H34B H 0.0122 1.0544 0.0398 0.054 Uiso 1 1 calc R . .
C35 C -0.1278(5) 1.1393(4) -0.0391(4) 0.0450(13) Uani 1 1 d . . .
H35A H -0.1387 1.0834 -0.0487 0.054 Uiso 1 1 calc R . .
H35B H -0.1382 1.1933 -0.0916 0.054 Uiso 1 1 calc R . .
C36 C 0.1375(5) 1.1793(5) 0.0860(4) 0.0474(14) Uani 1 1 d . . .
C37 C 0.1997(6) 1.0847(6) 0.1215(5) 0.0616(18) Uani 1 1 d . . .
H37 H 0.1712 1.0356 0.1167 0.074 Uiso 1 1 calc R . .
C38 C 0.3043(6) 1.0608(7) 0.1644(6) 0.080(2) Uani 1 1 d . . .
H38 H 0.3446 0.9964 0.1879 0.096 Uiso 1 1 calc R . .
C39 C 0.3481(7) 1.1328(8) 0.1721(6) 0.080(2) Uani 1 1 d . . .
H39 H 0.4174 1.1171 0.2011 0.096 Uiso 1 1 calc R . .
C40 C 0.2889(6) 1.2269(8) 0.1367(5) 0.078(2) Uani 1 1 d . . .
H40 H 0.3179 1.2753 0.1424 0.094 Uiso 1 1 calc R . .
C41 C 0.1852(6) 1.2523(6) 0.0918(5) 0.0597(17) Uani 1 1 d . . .
H41 H 0.1478 1.3172 0.0658 0.072 Uiso 1 1 calc R . .
C42 C 0.0167(5) 1.3089(4) -0.0618(4) 0.0442(13) Uani 1 1 d . . .
C43 C 0.1203(5) 1.2975(5) -0.1018(4) 0.0532(15) Uani 1 1 d . . .
H43 H 0.1804 1.2435 -0.0775 0.064 Uiso 1 1 calc R . .
C44 C 0.1349(6) 1.3651(6) -0.1770(5) 0.0623(18) Uani 1 1 d . . .
H44 H 0.2060 1.3578 -0.2020 0.075 Uiso 1 1 calc R . .
C45 C 0.0462(7) 1.4434(6) -0.2160(5) 0.0649(19) Uani 1 1 d . . .
H45 H 0.0571 1.4879 -0.2675 0.078 Uiso 1 1 calc R . .
C46 C -0.0589(7) 1.4563(5) -0.1790(5) 0.0629(18) Uani 1 1 d . . .
H46 H -0.1189 1.5096 -0.2048 0.076 Uiso 1 1 calc R . .
C47 C -0.0741(5) 1.3870(5) -0.1011(4) 0.0489(14) Uani 1 1 d . . .
H47 H -0.1452 1.3939 -0.0761 0.059 Uiso 1 1 calc R . .
C48 C -0.3611(4) 1.2456(4) -0.0351(4) 0.0392(12) Uani 1 1 d . . .
C49 C -0.3494(5) 1.3138(4) -0.1114(4) 0.0467(13) Uani 1 1 d . . .
H49 H -0.2758 1.3194 -0.1297 0.056 Uiso 1 1 calc R . .
C50 C -0.4446(6) 1.3742(5) -0.1616(5) 0.0566(16) Uani 1 1 d . . .
H50 H -0.4347 1.4181 -0.2137 0.068 Uiso 1 1 calc R . .
C51 C -0.5549(6) 1.3684(5) -0.1332(4) 0.0584(16) Uani 1 1 d . . .
H51 H -0.6193 1.4096 -0.1659 0.070 Uiso 1 1 calc R . .
C52 C -0.5686(5) 1.3032(5) -0.0585(5) 0.0576(17) Uani 1 1 d . . .
H52 H -0.6424 1.2997 -0.0394 0.069 Uiso 1 1 calc R . .
C53 C -0.4723(5) 1.2410(5) -0.0098(4) 0.0454(13) Uani 1 1 d . . .
H53 H -0.4830 1.1952 0.0410 0.055 Uiso 1 1 calc R . .
C54 C -0.2895(5) 1.0587(4) 0.0799(4) 0.0469(14) Uani 1 1 d . . .
C55 C -0.3259(6) 1.0184(5) 0.0276(5) 0.0582(17) Uani 1 1 d . . .
H55 H -0.3198 1.0460 -0.0294 0.070 Uiso 1 1 calc R . .
C56 C -0.3709(7) 0.9371(5) 0.0616(6) 0.069(2) Uani 1 1 d . . .
H56 H -0.3957 0.9111 0.0270 0.083 Uiso 1 1 calc R . .
C57 C -0.3789(7) 0.8960(6) 0.1437(7) 0.079(2) Uani 1 1 d . . .
H57 H -0.4071 0.8407 0.1655 0.095 Uiso 1 1 calc R . .
C58 C -0.3459(7) 0.9344(6) 0.1964(6) 0.074(2) Uani 1 1 d . . .
H58 H -0.3548 0.9063 0.2530 0.089 Uiso 1 1 calc R . .
C59 C -0.2991(5) 1.0154(5) 0.1652(5) 0.0555(16) Uani 1 1 d . . .
H59 H -0.2746 1.0400 0.2009 0.067 Uiso 1 1 calc R . .
O1 O 0.4444(8) 0.1618(4) 0.3936(5) 0.116(3) Uani 1 1 d . . .
O2 O 0.1044(6) 0.3540(5) 0.3746(4) 0.0940(19) Uani 1 1 d . . .
O3 O 0.3424(5) 0.4270(4) 0.1792(3) 0.0753(15) Uani 1 1 d . . .
Cl2 Cl -0.014(3) 0.149(3) 0.4860(18) 0.387(16) Uiso 0.50 1 d PD . .
Cl1 Cl 0.2160(11) 0.1241(9) 0.5688(8) 0.355(6) Uiso 1 1 d D . .
Cl2' Cl 0.062(4) 0.094(3) 0.502(2) 0.47(2) Uiso 0.50 1 d PD . .
C61 C 0.373(2) 0.9614(18) 0.4268(14) 0.202(8) Uiso 1 1 d . . .
Cl3 Cl 0.5034(16) 0.9258(13) 0.3841(10) 0.253(7) Uiso 0.50 1 d P . .
Cl4 Cl 0.3100(9) 0.8664(8) 0.4679(7) 0.177(3) Uiso 0.50 1 d P . .
Cl3' Cl 0.4330(14) 0.8801(11) 0.3884(9) 0.220(5) Uiso 0.50 1 d P . .
Cl4' Cl 0.230(4) 1.004(3) 0.431(2) 0.55(2) Uiso 0.50 1 d P . .
C60 C 0.058(2) 0.176(3) 0.562(2) 0.308(16) Uiso 1 1 d D . .

loop_
_atom_site_aniso_label
_atom_site_aniso_U_11
_atom_site_aniso_U_22
_atom_site_aniso_U_33
_atom_site_aniso_U_23
_atom_site_aniso_U_13
_atom_site_aniso_U_12
Re1 0.05680(19) 0.03777(16) 0.04939(17) -0.01851(11) -0.00324(11) -0.00845(11)
Fe1 0.0303(4) 0.0341(4) 0.0463(5) -0.0207(3) -0.0012(3) -0.0043(3)
P1 0.0316(7) 0.0416(8) 0.0536(9) -0.0256(7) 0.0011(6) -0.0071(5)
P2 0.0318(7) 0.0367(7) 0.0494(8) -0.0216(6) -0.0011(5) -0.0070(5)
N1 0.065(3) 0.042(3) 0.042(3) -0.012(2) -0.003(2) -0.007(2)
N2 0.055(3) 0.035(3) 0.054(3) -0.016(2) -0.005(2) -0.001(2)
C1 0.053(3) 0.036(3) 0.048(3) -0.017(3) -0.003(3) -0.009(2)
C2 0.055(4) 0.044(4) 0.051(4) -0.022(3) 0.000(3) -0.007(3)
C3 0.052(3) 0.041(3) 0.055(4) -0.019(3) -0.007(3) 0.001(3)
C4 0.053(4) 0.042(4) 0.093(6) -0.020(4) -0.027(3) 0.003(3)
C5 0.071(5) 0.046(4) 0.091(6) -0.018(4) -0.024(4) -0.012(3)
C6 0.051(3) 0.043(3) 0.053(4) -0.018(3) -0.006(3) 0.001(3)
C7 0.050(4) 0.053(4) 0.071(5) -0.029(3) -0.015(3) 0.002(3)
C8 0.057(4) 0.046(4) 0.077(5) -0.033(3) -0.012(3) -0.005(3)
C9 0.048(3) 0.044(3) 0.058(4) -0.022(3) -0.006(3) 0.000(3)
C10 0.035(3) 0.042(3) 0.048(3) -0.022(3) 0.001(2) -0.006(2)
C11 0.085(6) 0.054(5) 0.075(5) -0.022(4) -0.002(4) -0.017(4)
C12 0.075(5) 0.072(5) 0.050(4) -0.016(4) 0.000(3) -0.028(4)
C13 0.054(4) 0.048(4) 0.074(5) -0.029(3) -0.002(3) -0.007(3)
C14 0.080(5) 0.074(5) 0.057(4) -0.030(4) 0.012(4) -0.026(4)
C15 0.099(6) 0.088(6) 0.060(5) -0.033(4) 0.018(4) -0.027(5)
C16 0.098(6) 0.071(5) 0.045(4) -0.021(4) -0.007(4) -0.009(4)
C17 0.071(4) 0.052(4) 0.052(4) -0.016(3) -0.014(3) -0.003(3)
C18 0.064(4) 0.037(3) 0.052(4) -0.018(3) -0.009(3) -0.003(3)
C19 0.048(4) 0.043(3) 0.063(4) -0.022(3) -0.009(3) -0.006(3)
C20 0.067(5) 0.066(5) 0.067(5) -0.023(4) -0.006(4) -0.012(4)
C21 0.063(5) 0.068(5) 0.094(6) -0.021(4) -0.014(4) -0.013(4)
C22 0.053(4) 0.067(5) 0.086(6) -0.024(4) 0.008(4) -0.014(3)
C23 0.059(4) 0.046(4) 0.066(4) -0.024(3) 0.007(3) -0.004(3)
C24 0.052(4) 0.044(3) 0.063(4) -0.032(3) 0.003(3) -0.010(3)
C25 0.035(3) 0.060(4) 0.058(4) -0.037(3) -0.002(2) -0.008(2)
C26 0.055(4) 0.049(3) 0.046(3) -0.027(3) 0.003(3) -0.001(3)
C27 0.037(3) 0.059(4) 0.067(4) -0.041(3) 0.010(3) -0.009(3)
C28 0.049(3) 0.041(3) 0.055(4) -0.028(3) -0.006(3) 0.005(2)
C29 0.087(5) 0.057(4) 0.079(5) -0.038(4) 0.016(4) -0.032(4)
C30 0.058(4) 0.102(6) 0.085(6) -0.056(5) -0.016(4) -0.012(4)
C31 0.094(6) 0.080(6) 0.053(4) -0.026(4) 0.009(4) -0.010(4)
C32 0.047(4) 0.102(6) 0.096(6) -0.067(5) 0.018(4) -0.018(4)
C33 0.060(4) 0.061(4) 0.082(5) -0.038(4) -0.021(3) 0.023(3)
C34 0.035(3) 0.046(3) 0.060(4) -0.030(3) 0.001(2) -0.004(2)
C35 0.039(3) 0.049(3) 0.059(4) -0.033(3) 0.006(2) -0.012(2)
C36 0.038(3) 0.056(4) 0.056(4) -0.030(3) 0.005(2) -0.011(3)
C37 0.043(4) 0.066(4) 0.078(5) -0.029(4) -0.009(3) -0.010(3)
C38 0.039(4) 0.091(6) 0.100(7) -0.027(5) -0.016(4) -0.006(4)
C39 0.051(4) 0.108(7) 0.076(6) -0.021(5) -0.013(4) -0.026(4)
C40 0.049(4) 0.123(8) 0.085(6) -0.049(6) 0.008(4) -0.045(5)
C41 0.042(4) 0.077(5) 0.074(5) -0.039(4) 0.009(3) -0.023(3)
C42 0.040(3) 0.049(3) 0.054(4) -0.028(3) 0.001(2) -0.014(2)
C43 0.040(3) 0.068(4) 0.063(4) -0.035(4) 0.003(3) -0.016(3)
C44 0.053(4) 0.085(5) 0.060(4) -0.035(4) 0.014(3) -0.027(4)
C45 0.080(5) 0.077(5) 0.052(4) -0.022(4) 0.009(3) -0.046(4)
C46 0.068(5) 0.058(4) 0.066(5) -0.021(4) 0.000(3) -0.024(3)
C47 0.043(3) 0.051(4) 0.055(4) -0.020(3) 0.003(3) -0.016(3)
C48 0.030(3) 0.043(3) 0.051(3) -0.026(3) -0.001(2) -0.006(2)
C49 0.039(3) 0.045(3) 0.054(4) -0.017(3) -0.001(2) -0.009(2)
C50 0.050(4) 0.061(4) 0.057(4) -0.019(3) -0.006(3) -0.013(3)
C51 0.048(4) 0.058(4) 0.060(4) -0.016(3) -0.008(3) -0.004(3)
C52 0.032(3) 0.069(4) 0.071(5) -0.026(4) -0.001(3) -0.009(3)
C53 0.040(3) 0.050(3) 0.047(3) -0.020(3) 0.001(2) -0.007(2)
C54 0.035(3) 0.040(3) 0.067(4) -0.022(3) -0.005(2) -0.007(2)
C55 0.062(4) 0.046(4) 0.073(5) -0.025(3) -0.006(3) -0.016(3)
C56 0.068(5) 0.047(4) 0.102(7) -0.036(4) -0.009(4) -0.011(3)
C57 0.065(5) 0.048(4) 0.120(8) -0.020(5) 0.004(5) -0.025(3)
C58 0.075(5) 0.058(5) 0.074(5) -0.002(4) 0.003(4) -0.024(4)
C59 0.047(4) 0.051(4) 0.065(4) -0.017(3) -0.006(3) -0.010(3)
O1 0.161(7) 0.037(3) 0.149(7) -0.043(4) -0.005(5) -0.007(4)
O2 0.078(4) 0.120(6) 0.091(5) -0.032(4) -0.003(3) -0.045(4)
O3 0.093(4) 0.081(4) 0.050(3) -0.029(3) -0.008(3) -0.007(3)

loop_
_atom_type_symbol
_atom_type_description
_atom_type_scat_dispersion_real
_atom_type_scat_dispersion_imag
_atom_type_scat_source
Re Re -1.0185 7.2310 'International Tables Vol C Tables 4.2.6.8 and 6.1.1.4'
Fe Fe 0.3463 0.8444 'International Tables Vol C Tables 4.2.6.8 and 6.1.1.4'
P P 0.1023 0.0942 'International Tables Vol C Tables 4.2.6.8 and 6.1.1.4'
N N 0.0061 0.0033 'International Tables Vol C Tables 4.2.6.8 and 6.1.1.4'
C C 0.0033 0.0016 'International Tables Vol C Tables 4.2.6.8 and 6.1.1.4'
H H 0.0000 0.0000 'International Tables Vol C Tables 4.2.6.8 and 6.1.1.4'
Cl Cl 0.1484 0.1585 'International Tables Vol C Tables 4.2.6.8 and 6.1.1.4'
O O 0.0106 0.0060 'International Tables Vol C Tables 4.2.6.8 and 6.1.1.4'

loop_
_geom_angle_atom_site_label_1
_geom_angle_atom_site_label_2
_geom_angle_atom_site_label_3
_geom_angle
_geom_angle_site_symmetry_1
_geom_angle_site_symmetry_3
_geom_angle_publ_flag
C13 Re1 C12 88.4(3) . . ?
C13 Re1 C11 90.9(3) . . ?
C12 Re1 C11 90.3(4) . . ?
C13 Re1 C1 89.0(3) . . ?
C12 Re1 C1 88.4(3) . . ?
C11 Re1 C1 178.7(3) . . ?
C13 Re1 N1 171.8(2) . . ?
C12 Re1 N1 98.3(3) . . ?
C11 Re1 N1 93.8(3) . . ?
C1 Re1 N1 86.4(2) . . ?
C13 Re1 N2 98.9(3) . . ?
C12 Re1 N2 172.5(2) . . ?
C11 Re1 N2 91.3(3) . . ?
C1 Re1 N2 90.0(2) . . ?
N1 Re1 N2 74.3(2) . . ?
C10 Fe1 C25 97.5(2) . . ?
C10 Fe1 C27 113.7(3) . . ?
C25 Fe1 C27 66.5(2) . . ?
C10 Fe1 C28 151.6(3) . . ?
C25 Fe1 C28 66.0(2) . . ?
C27 Fe1 C28 39.4(3) . . ?
C10 Fe1 C26 86.5(2) . . ?
C25 Fe1 C26 39.9(3) . . ?
C27 Fe1 C26 39.3(2) . . ?
C28 Fe1 C26 65.9(2) . . ?
C10 Fe1 C24 135.9(3) . . ?
C25 Fe1 C24 39.8(3) . . ?
C27 Fe1 C24 66.1(2) . . ?
C28 Fe1 C24 38.8(2) . . ?
C26 Fe1 C24 66.5(3) . . ?
C10 Fe1 P1 81.60(18) . . ?
C25 Fe1 P1 107.14(17) . . ?
C27 Fe1 P1 163.6(2) . . ?
C28 Fe1 P1 124.4(2) . . ?
C26 Fe1 P1 142.89(19) . . ?
C24 Fe1 P1 99.06(18) . . ?
C10 Fe1 P2 87.98(17) . . ?
C25 Fe1 P2 166.05(16) . . ?
C27 Fe1 P2 99.52(17) . . ?
C28 Fe1 P2 103.61(17) . . ?
C26 Fe1 P2 128.41(19) . . ?
C24 Fe1 P2 136.08(19) . . ?
P1 Fe1 P2 86.31(6) . . ?
C36 P1 C34 105.6(3) . . ?
C36 P1 C42 99.8(3) . . ?
C34 P1 C42 98.4(3) . . ?
C36 P1 Fe1 117.9(2) . . ?
C34 P1 Fe1 106.3(2) . . ?
C42 P1 Fe1 125.79(19) . . ?
C48 P2 C54 97.8(3) . . ?
C48 P2 C35 101.7(3) . . ?
C54 P2 C35 102.6(3) . . ?
C48 P2 Fe1 122.41(18) . . ?
C54 P2 Fe1 120.2(2) . . ?
C35 P2 Fe1 109.12(18) . . ?
C14 N1 C18 118.2(6) . . ?
C14 N1 Re1 124.2(5) . . ?
C18 N1 Re1 117.6(4) . . ?
C23 N2 C19 118.9(6) . . ?
C23 N2 Re1 124.4(5) . . ?
C19 N2 Re1 116.5(4) . . ?
C2 C1 Re1 171.8(6) . . ?
C1 C2 C3 174.5(7) . . ?
C8 C3 C4 116.5(6) . . ?
C8 C3 C2 121.2(6) . . ?
C4 C3 C2 122.3(6) . . ?
C5 C4 C3 121.0(6) . . ?
C6 C5 C4 122.0(7) . . ?
C7 C6 C5 116.8(6) . . ?
C7 C6 C9 121.8(6) . . ?
C5 C6 C9 121.3(6) . . ?
C6 C7 C8 121.8(6) . . ?
C3 C8 C7 121.9(6) . . ?
C10 C9 C6 172.9(7) . . ?
C9 C10 Fe1 178.7(6) . . ?
O1 C11 Re1 175.4(8) . . ?
O2 C12 Re1 179.3(8) . . ?
O3 C13 Re1 179.2(7) . . ?
N1 C14 C15 122.0(8) . . ?
C16 C15 C14 120.6(8) . . ?
C15 C16 C17 118.5(7) . . ?
C18 C17 C16 119.4(7) . . ?
N1 C18 C17 121.3(7) . . ?
N1 C18 C19 115.2(5) . . ?
C17 C18 C19 123.5(6) . . ?
N2 C19 C20 121.0(7) . . ?
N2 C19 C18 116.2(6) . . ?
C20 C19 C18 122.7(6) . . ?
C21 C20 C19 118.7(8) . . ?
C20 C21 C22 119.5(8) . . ?
C23 C22 C21 118.3(8) . . ?
N2 C23 C22 123.6(7) . . ?
C28 C24 C25 107.5(6) . . ?
C28 C24 C29 126.0(6) . . ?
C25 C24 C29 125.9(6) . . ?
C28 C24 Fe1 70.3(3) . . ?
C25 C24 Fe1 69.2(3) . . ?
C29 C24 Fe1 132.8(5) . . ?
C24 C25 C26 107.9(5) . . ?
C24 C25 C30 128.0(7) . . ?
C26 C25 C30 123.6(7) . . ?
C24 C25 Fe1 71.0(3) . . ?
C26 C25 Fe1 70.8(3) . . ?
C30 C25 Fe1 129.7(5) . . ?
C27 C26 C25 107.5(6) . . ?
C27 C26 C31 125.8(7) . . ?
C25 C26 C31 126.5(6) . . ?
C27 C26 Fe1 70.0(3) . . ?
C25 C26 Fe1 69.3(3) . . ?
C31 C26 Fe1 130.2(5) . . ?
C26 C27 C28 107.9(5) . . ?
C26 C27 C32 124.9(7) . . ?
C28 C27 C32 126.6(7) . . ?
C26 C27 Fe1 70.7(3) . . ?
C28 C27 Fe1 70.5(3) . . ?
C32 C27 Fe1 131.2(4) . . ?
C24 C28 C27 109.2(6) . . ?
C24 C28 C33 126.4(7) . . ?
C27 C28 C33 123.7(6) . . ?
C24 C28 Fe1 70.9(3) . . ?
C27 C28 Fe1 70.1(3) . . ?
C33 C28 Fe1 132.7(4) . . ?
C35 C34 P1 106.7(4) . . ?
C34 C35 P2 109.8(4) . . ?
C37 C36 C41 117.8(6) . . ?
C37 C36 P1 123.0(5) . . ?
C41 C36 P1 119.2(5) . . ?
C36 C37 C38 121.6(8) . . ?
C39 C38 C37 120.1(8) . . ?
C40 C39 C38 119.4(7) . . ?
C39 C40 C41 121.3(8) . . ?
C40 C41 C36 119.8(8) . . ?
C43 C42 C47 118.9(6) . . ?
C43 C42 P1 120.0(5) . . ?
C47 C42 P1 120.6(4) . . ?
C44 C43 C42 120.5(7) . . ?
C43 C44 C45 121.0(7) . . ?
C44 C45 C46 120.2(7) . . ?
C45 C46 C47 119.0(7) . . ?
C42 C47 C46 120.3(6) . . ?
C49 C48 C53 117.1(5) . . ?
C49 C48 P2 122.1(4) . . ?
C53 C48 P2 120.6(5) . . ?
C48 C49 C50 121.7(6) . . ?
C49 C50 C51 119.3(7) . . ?
C52 C51 C50 120.1(6) . . ?
C51 C52 C53 120.0(6) . . ?
C48 C53 C52 121.8(6) . . ?
C59 C54 C55 118.8(6) . . ?
C59 C54 P2 121.3(5) . . ?
C55 C54 P2 119.8(5) . . ?
C56 C55 C54 119.9(7) . . ?
C57 C56 C55 120.5(7) . . ?
C56 C57 C58 121.0(7) . . ?
C57 C58 C59 120.4(8) . . ?
C54 C59 C58 119.2(7) . . ?
Cl2' Cl2 C60 76.3(14) . . ?
C60 Cl1 Cl2' 49.7(11) . . ?
Cl2 Cl2' C60 71.2(12) . . ?
Cl2 Cl2' Cl1 116(2) . . ?
C60 Cl2' Cl1 48.3(11) . . ?
Cl3' C61 Cl4' 124(2) . . ?
Cl3' C61 Cl4 71.8(13) . . ?
Cl4' C61 Cl4 70.5(17) . . ?
Cl3' C61 Cl3 42.0(9) . . ?
Cl4' C61 Cl3 157(2) . . ?
Cl4 C61 Cl3 110.1(16) . . ?
Cl3' Cl3 C61 63.9(13) . . ?
C61 Cl4 Cl3' 51.9(9) . . ?
C61 Cl4 Cl4' 54.2(13) . . ?
Cl3' Cl4 Cl4' 96.7(14) . . ?
Cl3 Cl3' C61 74.1(15) . . ?
Cl3 Cl3' Cl4 125.0(15) . . ?
C61 Cl3' Cl4 56.3(10) . . ?
C61 Cl4' Cl4 55.3(15) . . ?
Cl2 C60 Cl1 112(2) . . ?
Cl2 C60 Cl2' 32.6(16) . . ?
Cl1 C60 Cl2' 82(2) . . ?

loop_
_geom_bond_atom_site_label_1
_geom_bond_atom_site_label_2
_geom_bond_distance
_geom_bond_site_symmetry_2
_geom_bond_publ_flag
Re1 C13 1.917(8) . ?
Re1 C12 1.924(8) . ?
Re1 C11 1.982(8) . ?
Re1 C1 2.160(6) . ?
Re1 N1 2.177(5) . ?
Re1 N2 2.205(6) . ?
Fe1 C10 1.893(6) . ?
Fe1 C25 2.098(6) . ?
Fe1 C27 2.108(6) . ?
Fe1 C28 2.113(5) . ?
Fe1 C26 2.117(6) . ?
Fe1 C24 2.122(6) . ?
Fe1 P1 2.1889(17) . ?
Fe1 P2 2.1989(16) . ?
P1 C36 1.824(6) . ?
P1 C34 1.846(6) . ?
P1 C42 1.857(7) . ?
P2 C48 1.843(6) . ?
P2 C54 1.845(6) . ?
P2 C35 1.856(6) . ?
N1 C14 1.349(9) . ?
N1 C18 1.354(9) . ?
N2 C23 1.328(9) . ?
N2 C19 1.342(8) . ?
C1 C2 1.184(9) . ?
C2 C3 1.449(8) . ?
C3 C8 1.377(9) . ?
C3 C4 1.398(10) . ?
C4 C5 1.386(10) . ?
C5 C6 1.381(9) . ?
C6 C7 1.373(10) . ?
C6 C9 1.441(8) . ?
C7 C8 1.387(9) . ?
C9 C10 1.221(8) . ?
C11 O1 1.106(9) . ?
C12 O2 1.157(10) . ?
C13 O3 1.155(9) . ?
C14 C15 1.360(11) . ?
C15 C16 1.352(12) . ?
C16 C17 1.387(11) . ?
C17 C18 1.379(9) . ?
C18 C19 1.476(10) . ?
C19 C20 1.396(10) . ?
C20 C21 1.380(12) . ?
C21 C22 1.381(12) . ?
C22 C23 1.361(11) . ?
C24 C28 1.407(9) . ?
C24 C25 1.436(9) . ?
C24 C29 1.500(9) . ?
C25 C26 1.438(9) . ?
C25 C30 1.501(9) . ?
C26 C27 1.422(9) . ?
C26 C31 1.497(10) . ?
C27 C28 1.424(10) . ?
C27 C32 1.512(9) . ?
C28 C33 1.531(9) . ?
C34 C35 1.519(8) . ?
C36 C37 1.377(10) . ?
C36 C41 1.411(9) . ?
C37 C38 1.396(10) . ?
C38 C39 1.382(13) . ?
C39 C40 1.362(13) . ?
C40 C41 1.400(10) . ?
C42 C43 1.385(8) . ?
C42 C47 1.388(9) . ?
C43 C44 1.371(10) . ?
C44 C45 1.372(11) . ?
C45 C46 1.378(11) . ?
C46 C47 1.415(10) . ?
C48 C49 1.380(9) . ?
C48 C53 1.384(8) . ?
C49 C50 1.386(9) . ?
C50 C51 1.390(10) . ?
C51 C52 1.347(10) . ?
C52 C53 1.391(9) . ?
C54 C59 1.396(10) . ?
C54 C55 1.410(9) . ?
C55 C56 1.393(10) . ?
C56 C57 1.341(13) . ?
C57 C58 1.376(13) . ?
C58 C59 1.399(10) . ?
Cl2 Cl2' 1.05(5) . ?
Cl2 C60 1.84(2) . ?
Cl1 C60 1.85(2) . ?
Cl1 Cl2' 2.46(4) . ?
Cl2' C60 1.89(3) . ?
C61 Cl3' 1.62(2) . ?
C61 Cl4' 1.68(4) . ?
C61 Cl4 1.71(2) . ?
C61 Cl3 1.73(3) . ?
Cl3 Cl3' 1.204(19) . ?
Cl4 Cl3' 1.949(18) . ?
Cl4 Cl4' 1.96(4) . ?
